data_4085129
loop_
_publ_author_name
'Kindra, Douglas R.'
'Peterson, Jeffrey K.'
'Ziller, Joseph W.'
'Evans, William J.'

_publ_section_title
;
 Synthesis and Structure of Bis- and Tris-Benzyl Bismuth Complexes
;
_journal_issue 1
_journal_name_full Organometallics
_journal_page_first 395
_journal_paper_doi 10.1021/om5010786
_journal_volume 34
_journal_year 2015
_chemical_formula_sum 'C21 H21 Bi'
_chemical_formula_weight 482.36
_chemical_name_systematic
; 
 ? 
;
_space_group_crystal_system orthorhombic
_space_group_IT_number 19
_space_group_name_Hall 'P 2ac 2ab'
_space_group_name_H-M_alt 'P 21 21 21'
_symmetry_space_group_name_Hall 'P 2ac 2ab'
_symmetry_space_group_name_H-M 'P 21 21 21'
_atom_sites_solution_hydrogens geom
_atom_sites_solution_primary direct
_atom_sites_solution_secondary difmap
_audit_creation_method SHELXL-2012
_cell_angle_alpha 90
_cell_angle_beta 90
_cell_angle_gamma 90
_cell_formula_units_Z 4
_cell_length_a 9.8001(5)
_cell_length_b 10.5018(6)
_cell_length_c 16.8532(9)
_cell_measurement_reflns_used 9954
_cell_measurement_temperature 143(2)
_cell_measurement_theta_max 28.26
_cell_measurement_theta_min 2.29
_cell_volume 1734.51(16)
_computing_cell_refinement 'Bruker SAINT'
_computing_data_collection 'Bruker APEX2'
_computing_data_reduction 'Bruker SAINT'
_computing_molecular_graphics 'Bruker SHELXTL'
_computing_publication_material 'Bruker SHELXTL'
_computing_structure_refinement 'SHELXL-2012 (Sheldrick, 2012)'
_computing_structure_solution 'SHELXS-97 (Sheldrick, 2008)'
_diffrn_ambient_temperature 143(2)
_diffrn_measured_fraction_theta_full 0.999
_diffrn_measured_fraction_theta_max 0.998
_diffrn_measurement_device_type 'Bruker APEX-II CCD'
_diffrn_measurement_method '\f and \w scans'
_diffrn_radiation_type MoK\a
_diffrn_radiation_wavelength 0.71073
_diffrn_reflns_av_R_equivalents 0.0293
_diffrn_reflns_av_unetI/netI 0.0217
_diffrn_reflns_Laue_measured_fraction_full 0.999
_diffrn_reflns_Laue_measured_fraction_max 0.998
_diffrn_reflns_limit_h_max 12
_diffrn_reflns_limit_h_min -12
_diffrn_reflns_limit_k_max 13
_diffrn_reflns_limit_k_min -13
_diffrn_reflns_limit_l_max 21
_diffrn_reflns_limit_l_min -21
_diffrn_reflns_number 19819
_diffrn_reflns_point_group_measured_fraction_full 1.000
_diffrn_reflns_point_group_measured_fraction_max 0.995
_diffrn_reflns_theta_full 25.500
_diffrn_reflns_theta_max 27.479
_diffrn_reflns_theta_min 2.285
_exptl_absorpt_coefficient_mu 10.160
_exptl_absorpt_correction_T_max 0.51395
_exptl_absorpt_correction_T_min 0.08817
_exptl_absorpt_correction_type numerical
_exptl_absorpt_process_details 'Bruker SADABS'
_exptl_crystal_colour colorless
_exptl_crystal_density_diffrn 1.847
_exptl_crystal_density_meas ?
_exptl_crystal_density_method not_measured
_exptl_crystal_description sword
_exptl_crystal_F_000 920
_exptl_crystal_size_max 0.402
_exptl_crystal_size_mid 0.153
_exptl_crystal_size_min 0.078
_refine_diff_density_max 1.000
_refine_diff_density_min -0.320
_refine_diff_density_rms 0.072
_refine_ls_abs_structure_details
; 
 Flack x determined using 1633 quotients [(I+)-(I-)]/[(I+)+(I-)] 
 (Parsons and Flack (2004), Acta Cryst. A60, s61). 
;
_refine_ls_abs_structure_Flack -0.015(4)
_refine_ls_extinction_method none
_refine_ls_goodness_of_fit_ref 1.029
_refine_ls_hydrogen_treatment constr
_refine_ls_matrix_type full
_refine_ls_number_parameters 199
_refine_ls_number_reflns 3960
_refine_ls_number_restraints 0
_refine_ls_restrained_S_all 1.029
_refine_ls_R_factor_all 0.0155
_refine_ls_R_factor_gt 0.0142
_refine_ls_shift/su_max 0.001
_refine_ls_shift/su_mean 0.000
_refine_ls_structure_factor_coef Fsqd
_refine_ls_weighting_details
; 
 w=1/[\s^2^(Fo^2^)+(0.0152P)^2^] 
 where P=(Fo^2^+2Fc^2^)/3 
;
_refine_ls_weighting_scheme calc
_refine_ls_wR_factor_gt 0.0304
_refine_ls_wR_factor_ref 0.0307
_reflns_Friedel_coverage 0.747
_reflns_Friedel_fraction_full 1.000
_reflns_Friedel_fraction_max 0.991
_reflns_number_gt 3837
_reflns_number_total 3960
_reflns_threshold_expression 'I > 2\s(I)'
_cod_data_source_file om5010786_si_002.cif
_cod_data_source_block jkp4
_cod_depositor_comments
;
The following automatic conversions were performed:

'_exptl_crystal_density_meas' value 'not_measured' was changed to '?'
- the value is perceived as not measured.

Automatic conversion script
Id: cif_fix_values 3008 2015-01-20 13:52:24Z robertas 

 Adding full bibliography for 4085128--4085129.cif.
;
_cod_database_code 4085129
_shelx_space_group_comment
; 
The symmetry employed for this shelxl refinement is uniquely defined 
by the following loop, which should always be used as a source of 
symmetry information in preference to the above space-group names. 
They are only intended as comments. 
;
_shelx_estimated_absorpt_t_min 0.106
_shelx_estimated_absorpt_t_max 0.505
_shelxl_version_number 2012-6

loop_
_space_group_symop_operation_xyz
'x, y, z'
'-x+1/2, -y, z+1/2'
'-x, y+1/2, -z+1/2'
'x+1/2, -y+1/2, -z'

loop_
_atom_site_label
_atom_site_type_symbol
_atom_site_fract_x
_atom_site_fract_y
_atom_site_fract_z
_atom_site_U_iso_or_equiv
_atom_site_adp_type
_atom_site_occupancy
_atom_site_site_symmetry_order
_atom_site_calc_flag
_atom_site_refinement_flags_posn
_atom_site_refinement_flags_adp
Bi1 Bi 0.40454(2) 0.07438(2) 0.22589(2) 0.01981(4) Uani 1 1 d . .
C1 C 0.2291(4) 0.1721(3) 0.1598(2) 0.0244(8) Uani 1 1 d . .
H1A H 0.2597 0.1976 0.1061 0.029 Uiso 1 1 calc R U
H1B H 0.1518 0.1122 0.1540 0.029 Uiso 1 1 calc R U
C2 C 0.1843(4) 0.2865(4) 0.2049(2) 0.0211(8) Uani 1 1 d . .
C3 C 0.0844(4) 0.2780(4) 0.2639(2) 0.0237(7) Uani 1 1 d . .
H3 H 0.0401 0.1989 0.2732 0.028 Uiso 1 1 calc R U
C4 C 0.0484(4) 0.3842(4) 0.3095(3) 0.0245(8) Uani 1 1 d . .
H4 H -0.0202 0.3768 0.3491 0.029 Uiso 1 1 calc R U
C5 C 0.1122(4) 0.4992(4) 0.2972(2) 0.0253(8) Uani 1 1 d . .
H5 H 0.0894 0.5710 0.3287 0.030 Uiso 1 1 calc R U
C6 C 0.2100(4) 0.5090(4) 0.2383(2) 0.0263(8) Uani 1 1 d . .
H6 H 0.2529 0.5887 0.2289 0.032 Uiso 1 1 calc R U
C7 C 0.2462(4) 0.4051(3) 0.1931(2) 0.0246(8) Uani 1 1 d . .
H7 H 0.3142 0.4141 0.1534 0.029 Uiso 1 1 calc R U
C8 C 0.3803(4) -0.1139(3) 0.1589(2) 0.0258(9) Uani 1 1 d . .
H8A H 0.3975 -0.1858 0.1956 0.031 Uiso 1 1 calc R U
H8B H 0.2856 -0.1214 0.1390 0.031 Uiso 1 1 calc R U
C9 C 0.4772(4) -0.1208(3) 0.0911(2) 0.0220(8) Uani 1 1 d . .
C10 C 0.6122(4) -0.1596(3) 0.1027(2) 0.0216(8) Uani 1 1 d . .
H10 H 0.6418 -0.1826 0.1545 0.026 Uiso 1 1 calc R U
C11 C 0.7037(4) -0.1649(3) 0.0401(2) 0.0249(8) Uani 1 1 d . .
H11 H 0.7944 -0.1935 0.0491 0.030 Uiso 1 1 calc R U
C12 C 0.6637(4) -0.1289(4) -0.0352(2) 0.0258(9) Uani 1 1 d . .
H12 H 0.7262 -0.1332 -0.0782 0.031 Uiso 1 1 calc R U
C13 C 0.5319(4) -0.0867(4) -0.0474(2) 0.0286(9) Uani 1 1 d . .
H13 H 0.5045 -0.0600 -0.0989 0.034 Uiso 1 1 calc R U
C14 C 0.4391(4) -0.0828(4) 0.0146(2) 0.0261(8) Uani 1 1 d . .
H14 H 0.3487 -0.0541 0.0051 0.031 Uiso 1 1 calc R U
C15 C 0.2655(4) 0.0121(4) 0.3283(2) 0.0243(8) Uani 1 1 d . .
H15A H 0.2317 0.0882 0.3568 0.029 Uiso 1 1 calc R U
H15B H 0.1856 -0.0342 0.3068 0.029 Uiso 1 1 calc R U
C16 C 0.3403(4) -0.0719(4) 0.3849(2) 0.0231(7) Uani 1 1 d . .
C17 C 0.4374(4) -0.0229(4) 0.4366(2) 0.0262(9) Uani 1 1 d . .
H17 H 0.4552 0.0660 0.4370 0.031 Uiso 1 1 calc R U
C18 C 0.5087(4) -0.1024(4) 0.4878(2) 0.0315(10) Uani 1 1 d . .
H18 H 0.5756 -0.0675 0.5223 0.038 Uiso 1 1 calc R U
C19 C 0.4829(4) -0.2330(4) 0.4890(3) 0.0330(10) Uani 1 1 d . .
H19 H 0.5314 -0.2871 0.5243 0.040 Uiso 1 1 calc R U
C20 C 0.3862(5) -0.2829(4) 0.4383(2) 0.0318(9) Uani 1 1 d . .
H20 H 0.3675 -0.3716 0.4389 0.038 Uiso 1 1 calc R U
C21 C 0.3163(4) -0.2038(4) 0.3864(3) 0.0286(9) Uani 1 1 d . .
H21 H 0.2508 -0.2395 0.3512 0.034 Uiso 1 1 calc R U

loop_
_atom_site_aniso_label
_atom_site_aniso_U_11
_atom_site_aniso_U_22
_atom_site_aniso_U_33
_atom_site_aniso_U_23
_atom_site_aniso_U_13
_atom_site_aniso_U_12
Bi1 0.01856(6) 0.01971(6) 0.02116(7) -0.00193(6) 0.00191(6) 0.00074(6)
C1 0.0235(19) 0.0270(19) 0.023(2) -0.0007(16) -0.0029(16) 0.0000(16)
C2 0.0177(17) 0.0213(18) 0.024(2) 0.0034(15) -0.0066(14) 0.0030(15)
C3 0.0190(16) 0.0231(16) 0.029(2) 0.0022(16) -0.0030(18) 0.0008(16)
C4 0.0167(17) 0.029(2) 0.028(2) 0.0009(17) 0.0010(15) 0.0040(15)
C5 0.026(2) 0.0248(19) 0.025(2) -0.0018(15) -0.0044(16) 0.0035(17)
C6 0.0278(19) 0.0204(18) 0.031(2) 0.0042(17) -0.0047(18) -0.0012(16)
C7 0.0252(19) 0.026(2) 0.0222(18) 0.0057(16) 0.0025(15) 0.0015(15)
C8 0.024(2) 0.0186(17) 0.034(2) -0.0015(15) 0.0054(17) -0.0026(14)
C9 0.0237(19) 0.0148(17) 0.028(2) -0.0042(15) 0.0012(17) -0.0025(15)
C10 0.024(2) 0.0180(17) 0.0231(19) 0.0006(14) -0.0030(17) 0.0030(16)
C11 0.0217(19) 0.0221(19) 0.031(2) -0.0032(16) -0.0002(17) 0.0034(16)
C12 0.030(2) 0.0246(19) 0.023(2) -0.0064(17) 0.0029(17) -0.0039(17)
C13 0.032(2) 0.032(2) 0.0215(19) -0.0024(19) -0.0067(16) -0.002(2)
C14 0.0215(19) 0.0262(19) 0.031(2) -0.0040(19) -0.0057(15) -0.0038(17)
C15 0.0227(19) 0.0258(19) 0.024(2) 0.0001(17) 0.0033(16) 0.0021(16)
C16 0.0243(17) 0.0242(18) 0.0209(18) -0.0015(18) 0.0082(15) 0.0019(18)
C17 0.028(2) 0.0264(19) 0.024(2) -0.0012(16) 0.0028(16) -0.0012(16)
C18 0.032(2) 0.041(3) 0.021(2) 0.0009(18) 0.0010(17) 0.0010(19)
C19 0.037(2) 0.035(2) 0.026(2) 0.0073(19) 0.0085(19) 0.012(2)
C20 0.038(2) 0.0219(18) 0.036(2) 0.0018(17) 0.012(2) 0.0015(19)
C21 0.030(2) 0.027(2) 0.029(2) -0.0039(18) 0.0060(17) -0.0012(17)

loop_
_atom_type_symbol
_atom_type_description
_atom_type_scat_dispersion_real
_atom_type_scat_dispersion_imag
_atom_type_scat_source
C C 0.0033 0.0016 'International Tables Vol C Tables 4.2.6.8 and 6.1.1.4'
H H 0.0000 0.0000 'International Tables Vol C Tables 4.2.6.8 and 6.1.1.4'
Bi Bi -4.1077 10.2566 'International Tables Vol C Tables 4.2.6.8 and 6.1.1.4'

loop_
_geom_angle_atom_site_label_1
_geom_angle_atom_site_label_2
_geom_angle_atom_site_label_3
_geom_angle
C8 Bi1 C1 93.99(14)
C8 Bi1 C15 93.61(14)
C1 Bi1 C15 92.74(14)
C2 C1 Bi1 109.6(2)
C3 C2 C7 117.4(3)
C3 C2 C1 121.3(3)
C7 C2 C1 121.2(3)
C2 C3 C4 121.1(3)
C5 C4 C3 120.1(4)
C4 C5 C6 119.3(4)
C7 C6 C5 121.0(4)
C6 C7 C2 121.1(4)
C9 C8 Bi1 110.8(2)
C10 C9 C14 117.7(4)
C10 C9 C8 120.7(4)
C14 C9 C8 121.6(3)
C11 C10 C9 121.1(4)
C12 C11 C10 120.3(4)
C13 C12 C11 119.4(4)
C12 C13 C14 120.7(4)
C13 C14 C9 120.7(4)
C16 C15 Bi1 110.9(2)
C17 C16 C21 117.9(4)
C17 C16 C15 121.2(4)
C21 C16 C15 120.8(4)
C18 C17 C16 120.8(4)
C17 C18 C19 120.6(4)
C20 C19 C18 119.3(4)
C19 C20 C21 120.2(4)
C20 C21 C16 121.2(4)

loop_
_geom_bond_atom_site_label_1
_geom_bond_atom_site_label_2
_geom_bond_distance
Bi1 C8 2.289(4)
Bi1 C1 2.291(4)
Bi1 C15 2.295(4)
C1 C2 1.487(5)
C2 C3 1.399(5)
C2 C7 1.400(5)
C3 C4 1.400(5)
C4 C5 1.376(5)
C5 C6 1.383(5)
C6 C7 1.377(5)
C8 C9 1.488(5)
C9 C10 1.398(5)
C9 C14 1.400(6)
C10 C11 1.385(5)
C11 C12 1.381(6)
C12 C13 1.381(5)
C13 C14 1.385(5)
C15 C16 1.492(5)
C16 C17 1.389(5)
C16 C21 1.405(6)
C17 C18 1.389(6)
C18 C19 1.395(6)
C19 C20 1.379(6)
C20 C21 1.387(6)
